data_7121934
loop_
_publ_author_name
'Mason, Kevin'
'Harnden, Alice C.'
'Patrick, Connor W.'
'Poh, Adeline W. J.'
'Batsanov, Andrei S.'
'Suturina, Elizaveta A.'
'Vonci, Michele'
'McInnes, Eric J. L.'
'Chilton, Nicholas F.'
'Parker, David'

_publ_section_title
;
 Exquisite sensitivity of the ligand field to solvation and donor
 polarisability in coordinatively saturated lanthanide complexes.
;
_journal_issue 61
_journal_name_full 'Chemical communications (Cambridge, England)'
_journal_page_first 8486
_journal_page_last 8489
_journal_paper_doi 10.1039/c8cc04995e
_journal_volume 54
_journal_year 2018
_chemical_formula_moiety 'C30 H33 N6 O9 Yb, 4(C H4 O)'
_chemical_formula_sum 'C34 H49 N6 O13 Yb'
_chemical_formula_weight 922.83
_space_group_crystal_system triclinic
_space_group_IT_number 2
_space_group_name_Hall '-P 1'
_space_group_name_H-M_alt 'P -1'
_symmetry_space_group_name_Hall '-P 1'
_symmetry_space_group_name_H-M 'P -1'
_atom_sites_solution_hydrogens mixed
_audit_creation_date 2018-06-11
_audit_creation_method
;
Olex2 1.2-beta
(compiled 2018.05.29 svn.r3508 for OlexSys, GUI svn.r5506)
;
_audit_update_record
;
2018-06-13 deposited with the CCDC.
2018-07-10 downloaded from the CCDC.
;
_cell_angle_alpha 95.4509(16)
_cell_angle_beta 93.4986(15)
_cell_angle_gamma 96.4015(15)
_cell_formula_units_Z 2
_cell_length_a 7.8898(3)
_cell_length_b 14.8884(6)
_cell_length_c 15.9436(7)
_cell_measurement_reflns_used 9881
_cell_measurement_temperature 120
_cell_measurement_theta_max 28.91
_cell_measurement_theta_min 2.57
_cell_volume 1847.88(13)
_computing_cell_refinement 'SAINT v8.38A (Bruker, 2017)'
_computing_data_collection 'APEX3 v.2016.1-0 (Bruker, 2016)'
_computing_data_reduction 'SAINT v8.38A (Bruker, 2017)'
_computing_molecular_graphics 'Olex2 (Dolomanov et al., 2009)'
_computing_publication_material 'Olex2 (Dolomanov et al., 2009)'
_computing_structure_refinement 'ShelXL 2018/3 (Sheldrick, 2015)'
_computing_structure_solution
;
Superflip (Palatinus & Chapuis, 2007;Palatinus & van der Lee, 2008;
Palatinus et al., 2012)
;
_diffrn_ambient_temperature 120
_diffrn_detector_area_resol_mean 10.4
_diffrn_detector_type 'Bruker PHOTON 100 CMOS'
_diffrn_measured_fraction_theta_full 0.999
_diffrn_measured_fraction_theta_max 0.999
_diffrn_measurement_device '3-circle area detector diffractometer'
_diffrn_measurement_device_type 'Bruker D8 Venture'
_diffrn_measurement_method '\f and \w scans'
_diffrn_radiation_monochromator 'focusing mirrors'
_diffrn_radiation_probe x-ray
_diffrn_radiation_type MoK\a
_diffrn_radiation_wavelength 0.71073
_diffrn_reflns_av_R_equivalents 0.0474
_diffrn_reflns_av_unetI/netI 0.0606
_diffrn_reflns_Laue_measured_fraction_full 0.999
_diffrn_reflns_Laue_measured_fraction_max 0.999
_diffrn_reflns_limit_h_max 11
_diffrn_reflns_limit_h_min -11
_diffrn_reflns_limit_k_max 20
_diffrn_reflns_limit_k_min -20
_diffrn_reflns_limit_l_max 22
_diffrn_reflns_limit_l_min -22
_diffrn_reflns_number 40729
_diffrn_reflns_point_group_measured_fraction_full 0.999
_diffrn_reflns_point_group_measured_fraction_max 0.999
_diffrn_reflns_theta_full 25.242
_diffrn_reflns_theta_max 30.000
_diffrn_reflns_theta_min 2.573
_diffrn_source 'microfocus sealed X-ray tube'
_diffrn_source_type 'Incoatec I\mS microsource'
_diffrn_standards_number 0
_exptl_absorpt_coefficient_mu 2.604
_exptl_absorpt_correction_T_max 1.0000
_exptl_absorpt_correction_T_min 0.8373
_exptl_absorpt_correction_type multi-scan
_exptl_absorpt_process_details
;   
SADABS-2016/2 (Bruker,2016/2) was used for absorption correction. 
wR2(int) was 0.0799 before and 0.0396 after correction. 
The Ratio of minimum to maximum transmission is 0.8373. 
The \l/2 correction factor is Not present.
;
_exptl_crystal_colour 'clear colourless'
_exptl_crystal_density_diffrn 1.659
_exptl_crystal_description needle
_exptl_crystal_F_000 938
_exptl_crystal_recrystallization_method 'Re-crystallisation from solvent: Et2O, methanol'
_exptl_crystal_size_max 0.19
_exptl_crystal_size_mid 0.08
_exptl_crystal_size_min 0.04
_refine_diff_density_max 0.840
_refine_diff_density_min -0.733
_refine_diff_density_rms 0.127
_refine_ls_extinction_method none
_refine_ls_goodness_of_fit_ref 0.989
_refine_ls_hydrogen_treatment mixed
_refine_ls_matrix_type full
_refine_ls_number_parameters 513
_refine_ls_number_reflns 10767
_refine_ls_number_restraints 1
_refine_ls_restrained_S_all 0.989
_refine_ls_R_factor_all 0.0443
_refine_ls_R_factor_gt 0.0298
_refine_ls_shift/su_max 0.002
_refine_ls_shift/su_mean 0.000
_refine_ls_structure_factor_coef Fsqd
_refine_ls_weighting_details 'w=1/[\s^2^(Fo^2^)+(0.0259P)^2^] where P=(Fo^2^+2Fc^2^)/3'
_refine_ls_weighting_scheme calc
_refine_ls_wR_factor_gt 0.0540
_refine_ls_wR_factor_ref 0.0560
_reflns_Friedel_coverage 0.000
_reflns_number_gt 8888
_reflns_number_total 10767
_reflns_threshold_expression 'I > 2\s(I)'
_cod_data_source_file c8cc04995e2.cif
_cod_data_source_block YbL4_18srv138
_cod_depositor_comments
;
The following automatic conversions were performed:

'_diffrn_radiation_probe' value 'X-ray' changed to 'x-ray' according
to
/home/data/users/saulius/crontab/automatic-downloads/rss-feeds/RSC/lib/dictionaries/cif_core.dic
dictionary named 'cif_core.dic' version 2.4.2 from 2011-04-26.

Automatic conversion script
Id: cif_fix_values 4973 2017-02-22 13:04:09Z antanas 

 Adding full bibliography for 7121932--7121939.cif.
;
_cod_database_code 7121934
_shelx_shelxl_version_number 2018/3
_shelx_space_group_comment
;
The symmetry employed for this shelxl refinement is uniquely defined
by the following loop, which should always be used as a source of
symmetry information in preference to the above space-group names.
They are only intended as comments.
;
_shelx_estimated_absorpt_t_max 0.903
_shelx_estimated_absorpt_t_min 0.637
_olex2_refinement_description
;
1. Fixed Uiso
 At 1.2 times of:
  All C(H) groups, All C(H,H) groups
 At 1.5 times of:
  All O(H) groups
2. Restrained distances
 O5S-C5S
 1.4 with sigma of 0.02
3. Others
 Uiso(H18A)=Uiso(H18B)=Uiso(H18C)=FVAR(1)
 Uiso(H28A)=Uiso(H28B)=Uiso(H28C)=FVAR(2)
 Uiso(H38A)=Uiso(H38B)=Uiso(H38C)=FVAR(3)
 Uiso(H4SA)=Uiso(H4SB)=Uiso(H4SC)=Uiso(H5SA)=Uiso(H5SB)=Uiso(H5SC)=FVAR(4)
 Uiso(H3SA)=Uiso(H3SB)=Uiso(H3SC)=FVAR(5)
 Uiso(H1SA)=Uiso(H1SB)=Uiso(H1SC)=FVAR(6)
 Uiso(H2SA)=Uiso(H2SB)=Uiso(H2SC)=FVAR(7)
 Fixed Sof: O4S(0.85) H4S(0.85) C4S(0.85) H4SA(0.85) H4SB(0.85) H4SC(0.85)
 O5S(0.15) H5S(0.15) C5S(0.15) H5SA(0.15) H5SB(0.15) H5SC(0.15)
4.a Riding coordinates:
 C4S(H4SA,H4SB,H4SC), C5S(H5SA,H5SB,H5SC)
4.b Secondary CH2 refined with riding coordinates:
 C2(H2A,H2B), C3(H3A,H3B), C5(H5A,H5B), C6(H6A,H6B), C8(H8A,H8B), C9(H9A,H9B),
 C11(H11A,H11B), C21(H21A,H21B), C31(H31A,H31B)
4.c Aromatic/amide H refined with riding coordinates:
 C13(H13), C15(H15), C23(H23), C25(H25), C33(H33), C35(H35)
4.d Idealised Me refined as rotating group:
 C18(H18A,H18B,H18C), C28(H28A,H28B,H28C), C38(H38A,H38B,H38C), C3S(H3SA,H3SB,
 H3SC), C1S(H1SA,H1SB,H1SC), C2S(H2SA,H2SB,H2SC)
4.e Idealised tetrahedral OH refined as rotating group:
 O4S(H4S), O3S(H3S), O1S(H1S), O2S(H2S), O5S(H5S)
;

loop_
_space_group_symop_operation_xyz
'x, y, z'
'-x, -y, -z'

loop_
_atom_site_label
_atom_site_type_symbol
_atom_site_fract_x
_atom_site_fract_y
_atom_site_fract_z
_atom_site_U_iso_or_equiv
_atom_site_adp_type
_atom_site_occupancy
_atom_site_site_symmetry_order
_atom_site_calc_flag
_atom_site_refinement_flags_posn
_atom_site_refinement_flags_occupancy
_atom_site_disorder_assembly
_atom_site_disorder_group
Yb Yb 0.40831(2) 0.28802(2) 0.26528(2) 0.01025(3) Uani 1 1 d . . . .
O11 O 0.5606(2) 0.30340(11) 0.14708(10) 0.0151(4) Uani 1 1 d . . . .
O12 O 0.6776(2) 0.38345(12) 0.04859(11) 0.0193(4) Uani 1 1 d . . . .
O13 O 0.5445(2) 0.70497(11) 0.16196(11) 0.0237(4) Uani 1 1 d . . . .
O21 O 0.5820(2) 0.17201(11) 0.28665(10) 0.0152(4) Uani 1 1 d . . . .
O22 O 0.6515(2) 0.03087(11) 0.25990(11) 0.0174(4) Uani 1 1 d . . . .
O23 O 0.2462(2) -0.07726(11) -0.00829(11) 0.0194(4) Uani 1 1 d . . . .
O31 O 0.6382(2) 0.38171(11) 0.33206(10) 0.0158(4) Uani 1 1 d . . . .
O32 O 0.7832(2) 0.45139(11) 0.45010(11) 0.0178(4) Uani 1 1 d . . . .
O33 O 0.6525(2) 0.20631(11) 0.64745(11) 0.0194(4) Uani 1 1 d . . . .
N1 N 0.1967(2) 0.39586(13) 0.32304(12) 0.0132(4) Uani 1 1 d . . . .
N4 N 0.1119(2) 0.26638(13) 0.17654(12) 0.0120(4) Uani 1 1 d . . . .
N7 N 0.1586(2) 0.20409(13) 0.34099(13) 0.0133(4) Uani 1 1 d . . . .
N11 N 0.4323(2) 0.44101(13) 0.21728(12) 0.0120(4) Uani 1 1 d . . . .
N21 N 0.3473(2) 0.15053(13) 0.16312(12) 0.0109(4) Uani 1 1 d . . . .
N31 N 0.4628(2) 0.26746(13) 0.41579(12) 0.0112(4) Uani 1 1 d . . . .
C2 C 0.0439(3) 0.40215(17) 0.26386(15) 0.0160(5) Uani 1 1 d . . . .
H2A H 0.029644 0.467026 0.260870 0.019 Uiso 1 1 calc R . . .
H2B H -0.059441 0.373131 0.287308 0.019 Uiso 1 1 calc R . . .
C3 C 0.0560(3) 0.35750(16) 0.17467(15) 0.0146(5) Uani 1 1 d . . . .
H3A H -0.057128 0.352361 0.142967 0.018 Uiso 1 1 calc R . . .
H3B H 0.138307 0.395991 0.145009 0.018 Uiso 1 1 calc R . . .
C5 C -0.0242(3) 0.20253(16) 0.20852(15) 0.0147(5) Uani 1 1 d . . . .
H5A H -0.080161 0.160613 0.160366 0.018 Uiso 1 1 calc R . . .
H5B H -0.112052 0.238078 0.232252 0.018 Uiso 1 1 calc R . . .
C6 C 0.0426(3) 0.14701(16) 0.27550(15) 0.0149(5) Uani 1 1 d . . . .
H6A H -0.055139 0.116915 0.302486 0.018 Uiso 1 1 calc R . . .
H6B H 0.104578 0.099055 0.248473 0.018 Uiso 1 1 calc R . . .
C8 C 0.0607(3) 0.26746(16) 0.39245(16) 0.0156(5) Uani 1 1 d . . . .
H8A H 0.049120 0.245632 0.448800 0.019 Uiso 1 1 calc R . . .
H8B H -0.055783 0.264977 0.364812 0.019 Uiso 1 1 calc R . . .
C9 C 0.1414(3) 0.36558(16) 0.40418(15) 0.0152(5) Uani 1 1 d . . . .
H9A H 0.057690 0.404796 0.426639 0.018 Uiso 1 1 calc R . . .
H9B H 0.241370 0.371871 0.445837 0.018 Uiso 1 1 calc R . . .
C11 C 0.2940(3) 0.48755(16) 0.34015(16) 0.0161(5) Uani 1 1 d . . . .
H11A H 0.380681 0.488256 0.387892 0.019 Uiso 1 1 calc R . . .
H11B H 0.215443 0.532720 0.355932 0.019 Uiso 1 1 calc R . . .
C12 C 0.3800(3) 0.51185(16) 0.26335(15) 0.0137(5) Uani 1 1 d . . . .
C13 C 0.4150(3) 0.59977(17) 0.24338(16) 0.0183(5) Uani 1 1 d . . . .
H13 H 0.374683 0.648452 0.276384 0.022 Uiso 1 1 calc R . . .
C14 C 0.5092(3) 0.61668(17) 0.17490(16) 0.0174(5) Uani 1 1 d . . . .
C15 C 0.5651(3) 0.54417(16) 0.12746(16) 0.0153(5) Uani 1 1 d . . . .
H15 H 0.628772 0.553215 0.079669 0.018 Uiso 1 1 calc R . . .
C16 C 0.5249(3) 0.45849(16) 0.15205(15) 0.0114(5) Uani 1 1 d . . . .
C17 C 0.5945(3) 0.37538(16) 0.11092(15) 0.0135(5) Uani 1 1 d . . . .
C18 C 0.6471(3) 0.72539(17) 0.09363(17) 0.0225(6) Uani 1 1 d . . . .
H18A H 0.583821 0.701602 0.039862 0.024(4) Uiso 1 1 calc GR . . .
H18B H 0.753147 0.697173 0.099188 0.024(4) Uiso 1 1 calc GR . . .
H18C H 0.674673 0.791380 0.095071 0.024(4) Uiso 1 1 calc GR . . .
C21 C 0.1484(3) 0.23051(16) 0.09080(15) 0.0124(5) Uani 1 1 d . . . .
H21A H 0.224626 0.276434 0.065619 0.015 Uiso 1 1 calc R . . .
H21B H 0.040653 0.216941 0.054368 0.015 Uiso 1 1 calc R . . .
C22 C 0.2327(3) 0.14568(16) 0.09606(15) 0.0119(5) Uani 1 1 d . . . .
C23 C 0.2002(3) 0.07040(16) 0.03799(15) 0.0134(5) Uani 1 1 d . . . .
H23 H 0.119593 0.069379 -0.008954 0.016 Uiso 1 1 calc R . . .
C24 C 0.2875(3) -0.00430(16) 0.04918(15) 0.0140(5) Uani 1 1 d . . . .
C25 C 0.4097(3) 0.00086(16) 0.11679(15) 0.0144(5) Uani 1 1 d . . . .
H25 H 0.473595 -0.048391 0.125165 0.017 Uiso 1 1 calc R . . .
C26 C 0.4352(3) 0.07967(16) 0.17126(15) 0.0116(5) Uani 1 1 d . . . .
C27 C 0.5681(3) 0.09459(16) 0.24551(15) 0.0130(5) Uani 1 1 d . . . .
C28 C 0.3335(3) -0.15601(16) 0.00249(17) 0.0207(6) Uani 1 1 d . . . .
H28A H 0.298463 -0.202582 -0.044904 0.016(4) Uiso 1 1 calc GR . . .
H28B H 0.304112 -0.180192 0.055476 0.016(4) Uiso 1 1 calc GR . . .
H28C H 0.457331 -0.138720 0.004199 0.016(4) Uiso 1 1 calc GR . . .
C31 C 0.2370(3) 0.14497(16) 0.39731(15) 0.0142(5) Uani 1 1 d . . . .
H31A H 0.279771 0.094266 0.363233 0.017 Uiso 1 1 calc R . . .
H31B H 0.150339 0.118880 0.433358 0.017 Uiso 1 1 calc R . . .
C32 C 0.3828(3) 0.19901(16) 0.45199(15) 0.0137(5) Uani 1 1 d . . . .
C33 C 0.4334(3) 0.17642(16) 0.53082(15) 0.0137(5) Uani 1 1 d . . . .
H33 H 0.368910 0.129828 0.556145 0.016 Uiso 1 1 calc R . . .
C34 C 0.5818(3) 0.22390(16) 0.57222(15) 0.0141(5) Uani 1 1 d . . . .
C35 C 0.6669(3) 0.29562(16) 0.53503(15) 0.0137(5) Uani 1 1 d . . . .
H35 H 0.767272 0.329886 0.562375 0.016 Uiso 1 1 calc R . . .
C36 C 0.6021(3) 0.31522(16) 0.45826(15) 0.0118(5) Uani 1 1 d . . . .
C37 C 0.6835(3) 0.39026(16) 0.41051(16) 0.0132(5) Uani 1 1 d . . . .
C38 C 0.5651(4) 0.13459(18) 0.68839(17) 0.0231(6) Uani 1 1 d . . . .
H38A H 0.558208 0.077260 0.651975 0.024(4) Uiso 1 1 calc GR . . .
H38B H 0.449412 0.148742 0.698947 0.024(4) Uiso 1 1 calc GR . . .
H38C H 0.627996 0.128870 0.742180 0.024(4) Uiso 1 1 calc GR . . .
O4S O 0.8792(4) -0.06545(19) 0.16604(16) 0.0438(7) Uani 0.85 1 d . P A 1
H4S H 0.803631 -0.039055 0.189822 0.066 Uiso 0.85 1 calc GR P A 1
C4S C 0.9594(7) -0.1150(4) 0.2229(3) 0.0454(14) Uani 0.85 1 d . P A 1
H4SA H 1.034794 -0.151886 0.191710 0.089(10) Uiso 0.85 1 d R P A 1
H4SB H 1.027204 -0.074336 0.267650 0.089(10) Uiso 0.85 1 d R P A 1
H4SC H 0.930594 -0.166686 0.255310 0.089(10) Uiso 0.85 1 d R P A 1
O3S O 0.9514(2) 0.60389(13) 0.39151(13) 0.0283(5) Uani 1 1 d . . . .
H3S H 0.906036 0.555443 0.407848 0.042 Uiso 1 1 calc GR . . .
C3S C 0.8338(5) 0.6397(3) 0.3416(2) 0.0603(12) Uani 1 1 d . . . .
H3SA H 0.743693 0.659908 0.376010 0.100(9) Uiso 1 1 calc GR . . .
H3SB H 0.783201 0.593279 0.296642 0.100(9) Uiso 1 1 calc GR . . .
H3SC H 0.890363 0.691602 0.316447 0.100(9) Uiso 1 1 calc GR . . .
O1S O 0.9389(4) 0.34259(19) -0.0519(2) 0.0778(10) Uani 1 1 d . . . .
H1S H 0.851369 0.344541 -0.024634 0.117 Uiso 1 1 calc GR . . .
C1S C 0.9558(5) 0.4141(3) -0.0986(3) 0.0581(11) Uani 1 1 d . . . .
H1SA H 0.971279 0.392333 -0.157231 0.105(10) Uiso 1 1 calc GR . . .
H1SB H 1.055468 0.456476 -0.075679 0.105(10) Uiso 1 1 calc GR . . .
H1SC H 0.852758 0.445198 -0.096509 0.105(10) Uiso 1 1 calc GR . . .
O2S O 0.8231(2) -0.00343(12) 0.40903(11) 0.0220(4) Uani 1 1 d . . . .
H2S H 0.774894 0.008647 0.363702 0.033 Uiso 1 1 calc GR . . .
C2S C 0.7891(4) 0.05958(19) 0.47584(19) 0.0303(7) Uani 1 1 d . . . .
H2SA H 0.781801 0.118946 0.454935 0.049(6) Uiso 1 1 calc GR . . .
H2SB H 0.881350 0.065000 0.520686 0.049(6) Uiso 1 1 calc GR . . .
H2SC H 0.680385 0.038600 0.498322 0.049(6) Uiso 1 1 calc GR . . .
O5S O 1.0346(18) -0.1544(9) 0.1328(8) 0.033(3) Uiso 0.15 1 d D P B 2
H5S H 1.014999 -0.209653 0.114801 0.049 Uiso 0.15 1 calc GR P B 2
C5S C 0.984(5) -0.142(2) 0.2142(15) 0.039(9) Uiso 0.15 1 d D P B 2
H5SA H 0.859667 -0.141349 0.211928 0.089(10) Uiso 0.15 1 d R P B 2
H5SB H 1.015116 -0.192799 0.244098 0.089(10) Uiso 0.15 1 d R P B 2
H5SC H 1.040006 -0.084639 0.244098 0.089(10) Uiso 0.15 1 d R P B 2

loop_
_atom_site_aniso_label
_atom_site_aniso_U_11
_atom_site_aniso_U_22
_atom_site_aniso_U_33
_atom_site_aniso_U_23
_atom_site_aniso_U_13
_atom_site_aniso_U_12
Yb 0.00790(5) 0.01039(5) 0.01191(6) 0.00000(4) 0.00226(4) -0.00118(4)
O11 0.0167(9) 0.0113(8) 0.0175(9) -0.0004(7) 0.0065(7) 0.0013(7)
O12 0.0205(9) 0.0202(9) 0.0179(10) 0.0016(8) 0.0086(8) 0.0019(8)
O13 0.0357(11) 0.0118(9) 0.0247(11) 0.0041(8) 0.0096(9) 0.0011(8)
O21 0.0134(8) 0.0157(9) 0.0154(9) -0.0022(7) -0.0010(7) 0.0014(7)
O22 0.0157(9) 0.0152(9) 0.0216(10) 0.0038(7) -0.0027(8) 0.0032(7)
O23 0.0216(9) 0.0129(9) 0.0220(10) -0.0066(7) -0.0044(8) 0.0052(8)
O31 0.0152(9) 0.0175(9) 0.0138(9) 0.0032(7) 0.0015(7) -0.0039(7)
O32 0.0161(9) 0.0159(9) 0.0187(10) -0.0011(7) 0.0004(8) -0.0067(7)
O33 0.0233(10) 0.0184(9) 0.0157(10) 0.0048(7) -0.0034(8) -0.0016(8)
N1 0.0128(10) 0.0125(10) 0.0137(11) -0.0016(8) 0.0035(8) -0.0005(8)
N4 0.0129(10) 0.0107(10) 0.0122(11) 0.0003(8) 0.0028(8) 0.0003(8)
N7 0.0102(10) 0.0133(10) 0.0152(11) -0.0004(8) -0.0012(8) -0.0009(8)
N11 0.0106(10) 0.0130(10) 0.0121(10) -0.0012(8) 0.0029(8) 0.0010(8)
N21 0.0084(9) 0.0113(10) 0.0130(10) 0.0020(8) 0.0011(8) 0.0003(8)
N31 0.0107(9) 0.0118(10) 0.0106(10) -0.0008(8) 0.0020(8) -0.0004(8)
C2 0.0126(12) 0.0156(13) 0.0209(14) 0.0022(10) 0.0040(10) 0.0036(10)
C3 0.0114(11) 0.0156(12) 0.0177(13) 0.0020(10) 0.0013(10) 0.0049(10)
C5 0.0089(11) 0.0174(13) 0.0165(13) 0.0015(10) 0.0004(10) -0.0042(10)
C6 0.0098(11) 0.0169(13) 0.0162(13) 0.0006(10) 0.0011(10) -0.0052(10)
C8 0.0112(12) 0.0201(13) 0.0155(13) 0.0025(10) 0.0043(10) -0.0003(10)
C9 0.0122(12) 0.0189(13) 0.0149(13) 0.0005(10) 0.0059(10) 0.0017(10)
C11 0.0158(12) 0.0138(12) 0.0182(14) -0.0019(10) 0.0042(11) 0.0010(10)
C12 0.0115(11) 0.0143(12) 0.0142(13) -0.0020(10) 0.0016(10) 0.0004(10)
C13 0.0204(13) 0.0144(12) 0.0200(14) -0.0016(10) 0.0025(11) 0.0038(11)
C14 0.0180(13) 0.0135(12) 0.0202(14) 0.0028(10) -0.0003(11) 0.0002(10)
C15 0.0157(12) 0.0157(12) 0.0143(13) 0.0026(10) 0.0010(10) -0.0005(10)
C16 0.0086(11) 0.0131(12) 0.0122(12) 0.0002(9) -0.0012(9) 0.0015(9)
C17 0.0110(11) 0.0155(12) 0.0128(13) -0.0028(10) 0.0004(10) -0.0005(10)
C18 0.0245(14) 0.0184(14) 0.0253(15) 0.0082(12) 0.0048(12) -0.0015(12)
C21 0.0127(11) 0.0127(12) 0.0115(12) 0.0003(10) 0.0026(10) 0.0006(10)
C22 0.0079(11) 0.0131(12) 0.0149(13) 0.0047(10) 0.0040(9) -0.0021(9)
C23 0.0116(11) 0.0154(12) 0.0125(13) -0.0003(10) 0.0003(10) 0.0002(10)
C24 0.0126(11) 0.0127(12) 0.0161(13) -0.0007(10) 0.0029(10) -0.0003(10)
C25 0.0132(12) 0.0113(12) 0.0185(13) 0.0021(10) 0.0017(10) -0.0002(10)
C26 0.0095(11) 0.0124(12) 0.0130(12) 0.0035(10) 0.0032(10) -0.0010(9)
C27 0.0117(11) 0.0154(12) 0.0121(12) 0.0055(10) 0.0033(10) -0.0020(10)
C28 0.0224(14) 0.0131(13) 0.0258(15) -0.0025(11) -0.0018(12) 0.0043(11)
C31 0.0135(12) 0.0147(12) 0.0132(13) 0.0014(10) 0.0028(10) -0.0050(10)
C32 0.0119(11) 0.0117(12) 0.0172(13) -0.0008(10) 0.0037(10) 0.0001(10)
C33 0.0130(12) 0.0124(12) 0.0157(13) 0.0017(10) 0.0046(10) -0.0009(10)
C34 0.0162(12) 0.0147(12) 0.0110(12) -0.0015(10) 0.0008(10) 0.0021(10)
C35 0.0104(11) 0.0128(12) 0.0167(13) -0.0024(10) 0.0014(10) -0.0012(10)
C36 0.0100(11) 0.0118(12) 0.0128(12) -0.0026(9) 0.0029(9) 0.0000(9)
C37 0.0096(11) 0.0131(12) 0.0179(13) 0.0019(10) 0.0039(10) 0.0032(10)
C38 0.0274(15) 0.0219(14) 0.0192(15) 0.0092(12) -0.0018(12) -0.0049(12)
O4S 0.060(2) 0.0427(17) 0.0315(16) 0.0010(13) 0.0051(14) 0.0199(15)
C4S 0.049(3) 0.034(3) 0.054(3) -0.004(2) -0.010(2) 0.022(3)
O3S 0.0183(10) 0.0257(11) 0.0407(13) 0.0139(9) -0.0018(9) -0.0053(8)
C3S 0.050(2) 0.080(3) 0.058(3) 0.030(2) -0.008(2) 0.023(2)
O1S 0.095(2) 0.0740(19) 0.093(2) 0.0548(18) 0.0736(19) 0.0608(18)
C1S 0.040(2) 0.075(3) 0.072(3) 0.043(2) 0.024(2) 0.021(2)
O2S 0.0229(10) 0.0226(10) 0.0210(10) 0.0055(8) -0.0003(8) 0.0034(8)
C2S 0.0280(16) 0.0225(15) 0.0406(19) 0.0026(14) 0.0108(14) 0.0002(13)

loop_
_atom_type_symbol
_atom_type_description
_atom_type_scat_dispersion_real
_atom_type_scat_dispersion_imag
_atom_type_scat_source
C C 0.0033 0.0016 'International Tables Vol C Tables 4.2.6.8 and 6.1.1.4'
H H 0.0000 0.0000 'International Tables Vol C Tables 4.2.6.8 and 6.1.1.4'
N N 0.0061 0.0033 'International Tables Vol C Tables 4.2.6.8 and 6.1.1.4'
O O 0.0106 0.0060 'International Tables Vol C Tables 4.2.6.8 and 6.1.1.4'
Yb Yb -0.3850 5.5486 'International Tables Vol C Tables 4.2.6.8 and 6.1.1.4'

loop_
_geom_angle_atom_site_label_1
_geom_angle_atom_site_label_2
_geom_angle_atom_site_label_3
_geom_angle
O11 Yb O21 83.45(6)
O11 Yb N1 126.19(6)
O11 Yb N4 92.89(6)
O11 Yb N7 150.11(6)
O11 Yb N11 65.24(6)
O11 Yb N21 69.10(6)
O11 Yb N31 138.65(6)
O21 Yb N1 149.35(6)
O21 Yb N4 125.34(6)
O21 Yb N7 91.30(6)
O21 Yb N11 139.06(6)
O21 Yb N21 64.79(6)
O21 Yb N31 67.14(6)
O31 Yb O11 83.34(6)
O31 Yb O21 83.88(6)
O31 Yb N1 91.45(6)
O31 Yb N4 150.06(6)
O31 Yb N7 125.46(6)
O31 Yb N11 67.58(6)
O31 Yb N21 139.69(6)
O31 Yb N31 65.82(6)
N1 Yb N4 66.90(6)
N1 Yb N7 66.93(6)
N4 Yb N7 66.35(6)
N11 Yb N1 63.42(6)
N11 Yb N4 83.83(6)
N11 Yb N7 128.95(6)
N11 Yb N21 121.03(6)
N11 Yb N31 120.75(6)
N21 Yb N1 128.45(6)
N21 Yb N4 63.14(6)
N21 Yb N7 82.01(6)
N31 Yb N1 83.28(6)
N31 Yb N4 127.58(6)
N31 Yb N7 62.46(6)
N31 Yb N21 118.10(6)
C17 O11 Yb 127.15(15)
C14 O13 C18 117.5(2)
C27 O21 Yb 126.25(15)
C24 O23 C28 117.19(19)
C37 O31 Yb 126.47(15)
C34 O33 C38 117.25(19)
C2 N1 Yb 114.84(14)
C9 N1 Yb 108.01(14)
C9 N1 C2 110.31(18)
C11 N1 Yb 106.66(14)
C11 N1 C2 108.21(19)
C11 N1 C9 108.61(18)
C3 N4 Yb 106.68(14)
C3 N4 C5 110.44(18)
C3 N4 C21 109.93(18)
C5 N4 Yb 115.17(13)
C21 N4 Yb 105.22(13)
C21 N4 C5 109.20(18)
C6 N7 Yb 108.04(13)
C6 N7 C8 110.33(18)
C8 N7 Yb 113.54(13)
C31 N7 Yb 106.91(13)
C31 N7 C6 109.08(18)
C31 N7 C8 108.82(18)
C12 N11 Yb 121.58(15)
C16 N11 Yb 119.63(15)
C16 N11 C12 117.8(2)
C22 N21 Yb 122.11(15)
C26 N21 Yb 119.91(15)
C26 N21 C22 117.9(2)
C32 N31 Yb 122.71(15)
C32 N31 C36 117.8(2)
C36 N31 Yb 118.05(15)
N1 C2 H2A 108.8
N1 C2 H2B 108.8
N1 C2 C3 113.89(19)
H2A C2 H2B 107.7
C3 C2 H2A 108.8
C3 C2 H2B 108.8
N4 C3 C2 111.0(2)
N4 C3 H3A 109.4
N4 C3 H3B 109.4
C2 C3 H3A 109.4
C2 C3 H3B 109.4
H3A C3 H3B 108.0
N4 C5 H5A 108.8
N4 C5 H5B 108.8
N4 C5 C6 113.67(19)
H5A C5 H5B 107.7
C6 C5 H5A 108.8
C6 C5 H5B 108.8
N7 C6 C5 111.75(19)
N7 C6 H6A 109.3
N7 C6 H6B 109.3
C5 C6 H6A 109.3
C5 C6 H6B 109.3
H6A C6 H6B 107.9
N7 C8 H8A 108.6
N7 C8 H8B 108.6
N7 C8 C9 114.54(19)
H8A C8 H8B 107.6
C9 C8 H8A 108.6
C9 C8 H8B 108.6
N1 C9 C8 111.04(19)
N1 C9 H9A 109.4
N1 C9 H9B 109.4
C8 C9 H9A 109.4
C8 C9 H9B 109.4
H9A C9 H9B 108.0
N1 C11 H11A 109.7
N1 C11 H11B 109.7
N1 C11 C12 109.62(19)
H11A C11 H11B 108.2
C12 C11 H11A 109.7
C12 C11 H11B 109.7
N11 C12 C11 114.3(2)
N11 C12 C13 121.9(2)
C13 C12 C11 123.6(2)
C12 C13 H13 120.2
C12 C13 C14 119.6(2)
C14 C13 H13 120.2
O13 C14 C13 115.8(2)
O13 C14 C15 125.2(2)
C13 C14 C15 118.9(2)
C14 C15 H15 121.2
C16 C15 C14 117.7(2)
C16 C15 H15 121.2
N11 C16 C15 124.1(2)
N11 C16 C17 113.4(2)
C15 C16 C17 122.4(2)
O11 C17 C16 114.5(2)
O12 C17 O11 126.9(2)
O12 C17 C16 118.7(2)
O13 C18 H18A 109.5
O13 C18 H18B 109.5
O13 C18 H18C 109.5
H18A C18 H18B 109.5
H18A C18 H18C 109.5
H18B C18 H18C 109.5
N4 C21 H21A 109.9
N4 C21 H21B 109.9
N4 C21 C22 109.15(19)
H21A C21 H21B 108.3
C22 C21 H21A 109.9
C22 C21 H21B 109.9
N21 C22 C21 113.4(2)
N21 C22 C23 122.6(2)
C23 C22 C21 124.0(2)
C22 C23 H23 120.6
C22 C23 C24 118.8(2)
C24 C23 H23 120.6
O23 C24 C23 116.1(2)
O23 C24 C25 124.8(2)
C23 C24 C25 119.1(2)
C24 C25 H25 121.0
C26 C25 C24 118.0(2)
C26 C25 H25 121.0
N21 C26 C25 123.5(2)
N21 C26 C27 113.6(2)
C25 C26 C27 122.9(2)
O21 C27 C26 115.3(2)
O22 C27 O21 126.7(2)
O22 C27 C26 118.0(2)
O23 C28 H28A 109.5
O23 C28 H28B 109.5
O23 C28 H28C 109.5
H28A C28 H28B 109.5
H28A C28 H28C 109.5
H28B C28 H28C 109.5
N7 C31 H31A 109.7
N7 C31 H31B 109.7
N7 C31 C32 109.82(19)
H31A C31 H31B 108.2
C32 C31 H31A 109.7
C32 C31 H31B 109.7
N31 C32 C31 114.1(2)
N31 C32 C33 123.3(2)
C33 C32 C31 122.4(2)
C32 C33 H33 121.0
C32 C33 C34 118.0(2)
C34 C33 H33 121.0
O33 C34 C33 124.9(2)
O33 C34 C35 116.0(2)
C33 C34 C35 119.1(2)
C34 C35 H35 120.9
C36 C35 C34 118.3(2)
C36 C35 H35 120.9
N31 C36 C35 123.3(2)
N31 C36 C37 113.1(2)
C35 C36 C37 123.6(2)
O31 C37 C36 114.2(2)
O32 C37 O31 127.4(2)
O32 C37 C36 118.4(2)
O33 C38 H38A 109.5
O33 C38 H38B 109.5
O33 C38 H38C 109.5
H38A C38 H38B 109.5
H38A C38 H38C 109.5
H38B C38 H38C 109.5
C4S O4S H4S 109.5
O4S C4S H4SA 107.8
O4S C4S H4SB 110.6
O4S C4S H4SC 138.7
H4SA C4S H4SB 109.5
H4SA C4S H4SC 88.1
H4SB C4S H4SC 98.5
C3S O3S H3S 109.5
O3S C3S H3SA 109.5
O3S C3S H3SB 109.5
O3S C3S H3SC 109.5
H3SA C3S H3SB 109.5
H3SA C3S H3SC 109.5
H3SB C3S H3SC 109.5
C1S O1S H1S 109.5
O1S C1S H1SA 109.5
O1S C1S H1SB 109.5
O1S C1S H1SC 109.5
H1SA C1S H1SB 109.5
H1SA C1S H1SC 109.5
H1SB C1S H1SC 109.5
C2S O2S H2S 109.5
O2S C2S H2SA 109.5
O2S C2S H2SB 109.5
O2S C2S H2SC 109.5
H2SA C2S H2SB 109.5
H2SA C2S H2SC 109.5
H2SB C2S H2SC 109.5
C5S O5S H5S 109.5
O5S C5S H5SA 109.1
O5S C5S H5SB 107.9
O5S C5S H5SC 111.4
H5SA C5S H5SB 109.5
H5SA C5S H5SC 109.5
H5SB C5S H5SC 109.5

loop_
_geom_bond_atom_site_label_1
_geom_bond_atom_site_label_2
_geom_bond_distance
Yb O11 2.3120(16)
Yb O21 2.3580(16)
Yb O31 2.2992(16)
Yb N1 2.5917(19)
Yb N4 2.6299(19)
Yb N7 2.632(2)
Yb N11 2.4622(19)
Yb N21 2.4751(19)
Yb N31 2.4657(19)
O11 C17 1.275(3)
O12 C17 1.232(3)
O13 C14 1.351(3)
O13 C18 1.432(3)
O21 C27 1.261(3)
O22 C27 1.244(3)
O23 C24 1.349(3)
O23 C28 1.443(3)
O31 C37 1.270(3)
O32 C37 1.231(3)
O33 C34 1.353(3)
O33 C38 1.437(3)
N1 C2 1.502(3)
N1 C9 1.485(3)
N1 C11 1.482(3)
N4 C3 1.475(3)
N4 C5 1.499(3)
N4 C21 1.477(3)
N7 C6 1.480(3)
N7 C8 1.501(3)
N7 C31 1.472(3)
N11 C12 1.345(3)
N11 C16 1.336(3)
N21 C22 1.348(3)
N21 C26 1.338(3)
N31 C32 1.335(3)
N31 C36 1.347(3)
C2 H2A 0.9900
C2 H2B 0.9900
C2 C3 1.524(3)
C3 H3A 0.9900
C3 H3B 0.9900
C5 H5A 0.9900
C5 H5B 0.9900
C5 C6 1.516(3)
C6 H6A 0.9900
C6 H6B 0.9900
C8 H8A 0.9900
C8 H8B 0.9900
C8 C9 1.517(3)
C9 H9A 0.9900
C9 H9B 0.9900
C11 H11A 0.9900
C11 H11B 0.9900
C11 C12 1.490(3)
C12 C13 1.379(3)
C13 H13 0.9500
C13 C14 1.385(4)
C14 C15 1.387(3)
C15 H15 0.9500
C15 C16 1.379(3)
C16 C17 1.518(3)
C18 H18A 0.9800
C18 H18B 0.9800
C18 H18C 0.9800
C21 H21A 0.9900
C21 H21B 0.9900
C21 C22 1.498(3)
C22 C23 1.374(3)
C23 H23 0.9500
C23 C24 1.392(3)
C24 C25 1.392(3)
C25 H25 0.9500
C25 C26 1.380(3)
C26 C27 1.516(3)
C28 H28A 0.9800
C28 H28B 0.9800
C28 H28C 0.9800
C31 H31A 0.9900
C31 H31B 0.9900
C31 C32 1.506(3)
C32 C33 1.379(3)
C33 H33 0.9500
C33 C34 1.392(3)
C34 C35 1.397(3)
C35 H35 0.9500
C35 C36 1.367(3)
C36 C37 1.517(3)
C38 H38A 0.9800
C38 H38B 0.9800
C38 H38C 0.9800
O4S H4S 0.8400
O4S C4S 1.389(5)
C4S H4SA 0.9799
C4S H4SB 0.9803
C4S H4SC 0.9800
O3S H3S 0.8400
O3S C3S 1.371(4)
C3S H3SA 0.9800
C3S H3SB 0.9800
C3S H3SC 0.9800
O1S H1S 0.8400
O1S C1S 1.355(4)
C1S H1SA 0.9800
C1S H1SB 0.9800
C1S H1SC 0.9800
O2S H2S 0.8400
O2S C2S 1.410(3)
C2S H2SA 0.9800
C2S H2SB 0.9800
C2S H2SC 0.9800
O5S H5S 0.8400
O5S C5S 1.382(18)
C5S H5SA 0.9801
C5S H5SB 0.9800
C5S H5SC 0.9799

loop_
_geom_hbond_atom_site_label_D
_geom_hbond_atom_site_label_H
_geom_hbond_atom_site_label_A
_geom_hbond_distance_DH
_geom_hbond_distance_HA
_geom_hbond_distance_DA
_geom_hbond_angle_DHA
_geom_hbond_site_symmetry_A
_geom_hbond_publ_flag
O4S H4S O22 0.84 2.00 2.832(3) 171.4 . yes
O3S H3S O32 0.84 1.93 2.770(2) 173.9 . yes
O1S H1S O12 0.84 1.95 2.772(3) 164.0 . yes
O2S H2S O22 0.84 1.94 2.782(2) 176.4 . yes
O5S H5S O1S 0.84 2.21 3.007(14) 158.4 2_755 yes

loop_
_geom_torsion_atom_site_label_1
_geom_torsion_atom_site_label_2
_geom_torsion_atom_site_label_3
_geom_torsion_atom_site_label_4
_geom_torsion
N1 C2 C3 N4 47.0(3)
N1 C9 C8 N7 46.0(3)
N1 C11 C12 N11 -33.9(3)
N4 C21 C22 N21 -39.8(3)
N7 C6 C5 N4 46.6(3)
N7 C31 C32 N31 -30.6(3)
C2 C3 N4 Yb -57.7(2)
C2 C3 N4 C5 68.2(2)
C2 C3 N4 C21 -171.26(19)
C3 C2 N1 Yb -10.4(2)
C3 C2 N1 C9 -132.7(2)
C3 C2 N1 C11 108.6(2)
C5 C6 N7 Yb -56.5(2)
C5 C6 N7 C8 68.2(2)
C5 C6 N7 C31 -172.35(19)
C6 C5 N4 Yb -11.8(2)
C6 C5 N4 C3 -132.8(2)
C6 C5 N4 C21 106.2(2)
C8 C9 N1 Yb -57.5(2)
C8 C9 N1 C2 68.8(2)
C8 C9 N1 C11 -172.78(19)
C9 C8 N7 Yb -10.3(2)
C9 C8 N7 C6 -131.7(2)
C9 C8 N7 C31 108.6(2)
C12 C11 N1 Yb 52.7(2)
C12 C11 N1 C2 -71.4(2)
C12 C11 N1 C9 168.88(19)
C13 C12 C11 N1 150.5(2)
C22 C21 N4 Yb 55.98(19)
C22 C21 N4 C3 170.51(18)
C22 C21 N4 C5 -68.2(2)
C23 C22 C21 N4 141.3(2)
C32 C31 N7 Yb 51.1(2)
C32 C31 N7 C6 167.67(19)
C32 C31 N7 C8 -71.9(2)
C33 C32 C31 N7 152.5(2)
